data_4338063
loop_
_publ_author_name
'Adelani, Pius O.'
'Cook, Nathaniel D.'
'Babo, Jean-Marie'
'Burns, Peter C.'

_publ_section_title
;
 Incorporation of cu(2+) ions into nanotubular uranyl diphosphonates.
;
_journal_issue 8
_journal_name_full 'Inorganic chemistry'
_journal_page_first 4169
_journal_page_last 4176
_journal_paper_doi 10.1021/ic500220d
_journal_volume 53
_journal_year 2014
_chemical_formula_moiety 'C28 H19 Cu F N2 O17 P4 U2, 3(O)'
_chemical_formula_sum 'C28 H19 Cu F N2 O20 P4 U2'
_chemical_formula_weight 1385.93
_chemical_name_systematic
; 
 ? 
;
_space_group_IT_number 14
_symmetry_cell_setting monoclinic
_symmetry_space_group_name_Hall '-P 2ybc'
_symmetry_space_group_name_H-M 'P 1 21/c 1'
_atom_sites_solution_hydrogens geom
_atom_sites_solution_primary direct
_atom_sites_solution_secondary difmap
_audit_creation_method SHELXL-97
_cell_angle_alpha 90.00
_cell_angle_beta 93.926(2)
_cell_angle_gamma 90.00
_cell_formula_units_Z 4
_cell_length_a 18.608(3)
_cell_length_b 9.9149(14)
_cell_length_c 19.979(3)
_cell_measurement_reflns_used 3280
_cell_measurement_temperature 100(2)
_cell_measurement_theta_max 27.38
_cell_measurement_theta_min 2.33
_cell_volume 3677.4(10)
_computing_cell_refinement 'Bruker SAINT'
_computing_data_collection 'Bruker APEX2'
_computing_data_reduction 'Bruker SAINT'
_computing_molecular_graphics 'Bruker SHELXTL'
_computing_publication_material 'Bruker SHELXTL'
_computing_structure_refinement 'SHELXL-97 (Sheldrick, 1997)'
_computing_structure_solution 'SHELXS-97 (Sheldrick, 1990)'
_diffrn_ambient_temperature 100(2)
_diffrn_measured_fraction_theta_full 0.987
_diffrn_measured_fraction_theta_max 0.987
_diffrn_measurement_device_type 'Bruker APEX-II CCD'
_diffrn_measurement_method '\f and \w scans'
_diffrn_radiation_monochromator graphite
_diffrn_radiation_source 'fine-focus sealed tube'
_diffrn_radiation_type MoK\a
_diffrn_radiation_wavelength 0.71073
_diffrn_reflns_av_R_equivalents 0.0869
_diffrn_reflns_av_sigmaI/netI 0.0883
_diffrn_reflns_limit_h_max 23
_diffrn_reflns_limit_h_min -24
_diffrn_reflns_limit_k_max 12
_diffrn_reflns_limit_k_min -8
_diffrn_reflns_limit_l_max 25
_diffrn_reflns_limit_l_min -25
_diffrn_reflns_number 27388
_diffrn_reflns_theta_full 27.51
_diffrn_reflns_theta_max 27.51
_diffrn_reflns_theta_min 1.10
_diffrn_standards_number 0
_exptl_absorpt_coefficient_mu 9.626
_exptl_absorpt_correction_T_max 0.7456
_exptl_absorpt_correction_T_min 0.5848
_exptl_absorpt_correction_type empirical
_exptl_absorpt_process_details SHELXPREP
_exptl_crystal_colour green
_exptl_crystal_density_diffrn 2.503
_exptl_crystal_density_method 'not measured'
_exptl_crystal_description tablet
_exptl_crystal_F_000 2572
_exptl_crystal_size_max 0.059
_exptl_crystal_size_mid 0.041
_exptl_crystal_size_min 0.031
_refine_diff_density_max 2.172
_refine_diff_density_min -1.947
_refine_diff_density_rms 0.466
_refine_ls_extinction_coef 0.00058(5)
_refine_ls_extinction_expression Fc^*^=kFc[1+0.001xFc^2^\l^3^/sin(2\q)]^-1/4^
_refine_ls_extinction_method SHELXL
_refine_ls_goodness_of_fit_ref 1.009
_refine_ls_hydrogen_treatment constr
_refine_ls_matrix_type full
_refine_ls_number_parameters 524
_refine_ls_number_reflns 8342
_refine_ls_number_restraints 96
_refine_ls_restrained_S_all 1.004
_refine_ls_R_factor_all 0.0754
_refine_ls_R_factor_gt 0.0457
_refine_ls_shift/su_max 0.001
_refine_ls_shift/su_mean 0.000
_refine_ls_structure_factor_coef Fsqd
_refine_ls_weighting_details 'calc w=1/[\s^2^(Fo^2^)+(0.0591P)^2^+0.0000P] where P=(Fo^2^+2Fc^2^)/3'
_refine_ls_weighting_scheme calc
_refine_ls_wR_factor_gt 0.1023
_refine_ls_wR_factor_ref 0.1216
_reflns_number_gt 5992
_reflns_number_total 8342
_reflns_threshold_expression >2sigma(I)
_cod_data_source_file ic500220d_si_002.cif
_cod_data_source_block p21c
_cod_depositor_comments 'Adding full bibliography for 4338061--4338063.cif.'
_cod_original_cell_volume 3677.5(9)
_cod_original_sg_symbol_H-M 'P 21/C'
_cod_database_code 4338063

loop_
_symmetry_equiv_pos_as_xyz
'x, y, z'
'-x, y+1/2, -z+1/2'
'-x, -y, -z'
'x, -y-1/2, z-1/2'

loop_
_atom_site_label
_atom_site_type_symbol
_atom_site_fract_x
_atom_site_fract_y
_atom_site_fract_z
_atom_site_U_iso_or_equiv
_atom_site_adp_type
_atom_site_occupancy
_atom_site_symmetry_multiplicity
_atom_site_calc_flag
_atom_site_refinement_flags
U1 U 0.814179(18) 0.53196(3) 0.791925(16) 0.00809(10) Uani 1 1 d .
U2 U 0.809663(19) 0.13127(4) 0.743357(17) 0.01001(10) Uani 1 1 d .
Cu1 Cu 0.87333(6) 0.37185(12) 0.51729(5) 0.0097(2) Uani 1 1 d .
P1 P 0.76337(13) 0.3330(2) 0.62721(11) 0.0084(5) Uani 1 1 d .
P2 P 0.18916(13) 0.3725(2) 0.62631(12) 0.0088(5) Uani 1 1 d .
P3 P 0.77198(13) -0.2028(3) 0.65845(11) 0.0091(5) Uani 1 1 d .
P4 P 0.20584(13) -0.0961(2) 0.54103(11) 0.0091(5) Uani 1 1 d .
F1 F 0.8222(3) 0.3017(5) 0.8192(2) 0.0125(11) Uani 1 1 d .
O1 O 0.9069(3) 0.5265(7) 0.7788(3) 0.0130(14) Uani 1 1 d .
O2 O 0.7216(3) 0.5343(6) 0.8030(3) 0.0092(13) Uani 1 1 d .
O3 O 0.9033(4) 0.1358(7) 0.7319(3) 0.0144(15) Uani 1 1 d .
O4 O 0.7165(3) 0.1254(6) 0.7546(3) 0.0116(14) Uani 1 1 d .
O5 O 0.7913(3) 0.3739(6) 0.6986(3) 0.0119(14) Uani 1 1 d .
O6 O 0.7816(3) 0.1805(6) 0.6259(3) 0.0078(13) Uani 1 1 d .
O7 O 0.7937(3) 0.4106(6) 0.5713(3) 0.0114(14) Uani 1 1 d .
O8 O 0.1531(3) 0.3793(7) 0.5536(3) 0.0129(14) Uani 1 1 d U
O9 O 0.1680(3) 0.4976(6) 0.6634(3) 0.0124(14) Uani 1 1 d .
O10 O 0.1668(3) 0.2477(6) 0.6626(3) 0.0096(13) Uani 1 1 d .
O11 O 0.8048(3) -0.0759(7) 0.6901(3) 0.0147(15) Uani 1 1 d .
O12 O 0.8033(3) -0.2258(7) 0.5873(3) 0.0151(15) Uani 1 1 d .
O13 O 0.7888(3) -0.3306(6) 0.6978(3) 0.0102(14) Uani 1 1 d .
O14 O 0.1751(3) -0.2355(7) 0.5345(3) 0.0102(14) Uani 1 1 d .
O15 O 0.1999(3) -0.0216(6) 0.4707(3) 0.0124(14) Uani 1 1 d U
O16 O 0.1686(3) -0.0020(6) 0.5885(3) 0.0104(14) Uani 1 1 d .
O1W O 1.0198(4) 0.3615(8) 0.7082(4) 0.0243(17) Uani 1 1 d .
O2W O 0.9427(9) -0.0298(19) 0.6090(9) 0.137(6) Uani 1 1 d U
O3W O 0.9535(3) 0.2333(7) 0.5946(3) 0.0190(16) Uani 1 1 d .
O4W O 0.9269(4) 0.6737(7) 0.9765(3) 0.0164(15) Uani 1 1 d .
N1 N 0.9537(4) 0.3726(8) 0.4528(4) 0.0104(16) Uani 1 1 d .
N2 N 0.9357(4) 0.5160(8) 0.5621(4) 0.0086(16) Uani 1 1 d .
C1 C 0.6665(5) 0.3481(9) 0.6232(4) 0.0095(13) Uani 1 1 d U
C2 C 0.6265(5) 0.3353(10) 0.5609(5) 0.014(2) Uani 1 1 d .
H2A H 0.6498 0.3257 0.5215 0.016 Uiso 1 1 calc R
C3 C 0.5520(5) 0.3373(10) 0.5591(5) 0.014(2) Uani 1 1 d .
H3A H 0.5257 0.3285 0.5181 0.017 Uiso 1 1 calc R
C4 C 0.5153(5) 0.3521(9) 0.6175(5) 0.012(2) Uani 1 1 d .
C5 C 0.5555(5) 0.3667(9) 0.6791(4) 0.0102(13) Uani 1 1 d U
H5A H 0.5322 0.3793 0.7184 0.012 Uiso 1 1 calc R
C6 C 0.6309(5) 0.3621(9) 0.6812(5) 0.0100(12) Uani 1 1 d U
H6A H 0.6573 0.3687 0.7223 0.012 Uiso 1 1 calc R
C7 C 0.4341(5) 0.3565(9) 0.6174(4) 0.0102(19) Uani 1 1 d U
C8 C 0.3919(5) 0.3913(10) 0.5595(5) 0.014(2) Uani 1 1 d .
H8A H 0.4138 0.4104 0.5201 0.017 Uiso 1 1 calc R
C9 C 0.3178(5) 0.3976(10) 0.5605(5) 0.0129(14) Uani 1 1 d U
H9A H 0.2902 0.4213 0.5217 0.016 Uiso 1 1 calc R
C10 C 0.2841(5) 0.3690(10) 0.6184(5) 0.0121(12) Uani 1 1 d U
C11 C 0.3268(5) 0.3315(10) 0.6764(5) 0.0127(12) Uani 1 1 d U
H11A H 0.3052 0.3103 0.7156 0.015 Uiso 1 1 calc R
C12 C 0.4000(5) 0.3262(10) 0.6749(5) 0.0143(14) Uani 1 1 d U
H12A H 0.4276 0.3017 0.7135 0.017 Uiso 1 1 calc R
C13 C 0.6753(5) -0.1820(9) 0.6450(4) 0.0086(18) Uani 1 1 d U
C14 C 0.6456(5) -0.0534(10) 0.6345(5) 0.0112(19) Uani 1 1 d .
H14A H 0.6754 0.0219 0.6349 0.013 Uiso 1 1 calc R
C15 C 0.5723(6) -0.0386(10) 0.6236(5) 0.018(2) Uani 1 1 d .
H15A H 0.5527 0.0475 0.6196 0.022 Uiso 1 1 calc R
C16 C 0.5269(5) -0.1508(9) 0.6183(4) 0.0088(18) Uani 1 1 d .
C17 C 0.5578(6) -0.2766(10) 0.6265(5) 0.019(2) Uani 1 1 d .
H17A H 0.5285 -0.3525 0.6229 0.022 Uiso 1 1 calc R
C18 C 0.6308(5) -0.2933(11) 0.6400(5) 0.017(2) Uani 1 1 d .
H18A H 0.6500 -0.3794 0.6457 0.020 Uiso 1 1 calc R
C19 C 0.4474(5) -0.1341(10) 0.6019(4) 0.013(2) Uani 1 1 d .
C20 C 0.4208(5) -0.0223(9) 0.5635(5) 0.0111(19) Uani 1 1 d .
H22A H 0.4521 0.0438 0.5499 0.013 Uiso 1 1 calc R
C21 C 0.3490(5) -0.0130(10) 0.5468(5) 0.015(2) Uani 1 1 d .
H21A H 0.3322 0.0618 0.5224 0.018 Uiso 1 1 calc R
C22 C 0.2989(5) -0.1103(9) 0.5645(5) 0.012(2) Uani 1 1 d U
C23 C 0.3260(5) -0.2186(9) 0.6032(4) 0.0075(18) Uani 1 1 d U
H23A H 0.2941 -0.2839 0.6167 0.009 Uiso 1 1 calc R
C24 C 0.3980(5) -0.2318(10) 0.6220(5) 0.014(2) Uani 1 1 d .
H24A H 0.4142 -0.3049 0.6480 0.017 Uiso 1 1 calc R
C25 C 0.9610(5) 0.3024(10) 0.3959(4) 0.013(2) Uani 1 1 d .
H25A H 0.9259 0.2399 0.3817 0.015 Uiso 1 1 calc R
C26 C 1.0209(5) 0.3225(10) 0.3578(5) 0.014(2) Uani 1 1 d .
H26A H 1.0256 0.2770 0.3177 0.017 Uiso 1 1 calc R
C27 C 0.9281(5) 0.5877(9) 0.6173(5) 0.0106(19) Uani 1 1 d .
H27A H 0.8865 0.5766 0.6400 0.013 Uiso 1 1 calc R
C28 C 0.9946(5) 0.5385(9) 0.5302(4) 0.0072(18) Uani 1 1 d U

loop_
_atom_site_aniso_label
_atom_site_aniso_U_11
_atom_site_aniso_U_22
_atom_site_aniso_U_33
_atom_site_aniso_U_23
_atom_site_aniso_U_13
_atom_site_aniso_U_12
U1 0.01189(19) 0.00723(18) 0.00521(17) 0.00027(13) 0.00106(12) -0.00017(13)
U2 0.0140(2) 0.00811(18) 0.00790(18) -0.00003(14) 0.00092(13) -0.00015(14)
Cu1 0.0099(6) 0.0109(6) 0.0087(6) -0.0023(5) 0.0035(4) -0.0021(4)
P1 0.0126(12) 0.0063(12) 0.0065(11) 0.0008(9) 0.0011(9) 0.0006(9)
P2 0.0102(12) 0.0097(12) 0.0067(11) -0.0004(9) 0.0008(9) 0.0014(9)
P3 0.0121(12) 0.0095(12) 0.0056(11) -0.0015(9) -0.0001(9) 0.0004(10)
P4 0.0137(13) 0.0093(12) 0.0044(11) -0.0001(9) 0.0020(9) -0.0008(9)
F1 0.024(3) 0.010(3) 0.004(2) 0.001(2) 0.000(2) 0.005(2)
O1 0.022(4) 0.012(4) 0.006(3) 0.003(3) 0.001(3) 0.005(3)
O2 0.013(3) 0.005(3) 0.009(3) -0.001(3) -0.003(2) 0.001(3)
O3 0.020(4) 0.012(4) 0.012(3) 0.001(3) 0.006(3) 0.000(3)
O4 0.016(4) 0.007(3) 0.012(3) -0.001(3) 0.001(3) -0.003(3)
O5 0.012(3) 0.011(3) 0.011(3) 0.004(3) -0.006(3) -0.002(3)
O6 0.013(3) 0.006(3) 0.005(3) 0.002(2) 0.004(2) 0.000(2)
O7 0.018(4) 0.008(3) 0.009(3) -0.002(3) 0.003(3) 0.001(3)
O8 0.015(2) 0.013(2) 0.010(2) -0.0002(16) -0.0002(16) 0.0008(16)
O9 0.016(4) 0.009(3) 0.012(3) 0.003(3) -0.002(3) -0.002(3)
O10 0.014(3) 0.007(3) 0.008(3) 0.000(3) 0.003(2) 0.000(3)
O11 0.019(4) 0.014(4) 0.011(3) -0.001(3) 0.000(3) 0.004(3)
O12 0.016(4) 0.021(4) 0.009(3) 0.001(3) 0.006(3) 0.002(3)
O13 0.018(4) 0.007(3) 0.006(3) -0.003(3) 0.002(3) -0.002(3)
O14 0.010(3) 0.015(4) 0.005(3) 0.002(3) 0.001(2) -0.002(3)
O15 0.014(2) 0.012(2) 0.011(2) 0.0030(16) 0.0022(16) 0.0002(16)
O16 0.008(3) 0.017(4) 0.006(3) -0.004(3) -0.003(2) -0.003(3)
O1W 0.025(4) 0.027(5) 0.021(4) 0.002(3) 0.004(3) -0.006(3)
O2W 0.137(7) 0.137(7) 0.137(7) 0.001(2) 0.009(2) 0.000(2)
O3W 0.016(4) 0.020(4) 0.020(4) -0.004(3) 0.001(3) 0.003(3)
O4W 0.021(4) 0.015(4) 0.013(3) -0.003(3) -0.002(3) -0.002(3)
N1 0.014(4) 0.010(4) 0.007(4) -0.001(3) 0.000(3) -0.003(3)
N2 0.006(4) 0.011(4) 0.009(4) -0.001(3) 0.003(3) 0.005(3)
C1 0.013(3) 0.008(3) 0.008(3) 0.002(3) 0.000(2) 0.003(2)
C2 0.014(5) 0.018(5) 0.009(5) -0.002(4) 0.003(4) -0.002(4)
C3 0.016(5) 0.017(5) 0.010(5) -0.003(4) 0.002(4) 0.002(4)
C4 0.016(5) 0.007(5) 0.014(5) 0.006(4) 0.002(4) -0.001(4)
C5 0.014(3) 0.008(3) 0.008(3) 0.001(3) 0.000(2) 0.002(3)
C6 0.014(3) 0.008(3) 0.008(3) 0.002(2) -0.001(2) 0.002(2)
C7 0.011(3) 0.009(3) 0.011(3) 0.002(2) 0.003(2) 0.001(2)
C8 0.004(5) 0.027(6) 0.011(5) -0.001(4) 0.003(3) 0.001(4)
C9 0.014(2) 0.014(2) 0.012(2) 0.0030(18) 0.0007(18) 0.0007(18)
C10 0.0126(19) 0.0131(19) 0.0106(18) 0.0024(16) 0.0018(16) 0.0002(16)
C11 0.0129(19) 0.015(2) 0.0106(19) 0.0016(17) 0.0018(16) -0.0013(17)
C12 0.015(2) 0.016(3) 0.012(2) 0.001(2) 0.002(2) -0.003(2)
C13 0.009(3) 0.009(3) 0.008(3) 0.000(2) 0.001(2) 0.000(2)
C14 0.011(5) 0.010(5) 0.013(5) 0.002(4) 0.003(4) -0.001(4)
C15 0.029(6) 0.007(5) 0.017(5) -0.004(4) -0.001(4) 0.004(4)
C16 0.014(5) 0.005(5) 0.007(4) 0.001(4) 0.000(3) 0.002(4)
C17 0.031(6) 0.010(5) 0.014(5) 0.000(4) 0.002(4) -0.010(4)
C18 0.019(5) 0.016(5) 0.016(5) -0.006(4) 0.004(4) 0.002(4)
C19 0.022(5) 0.011(5) 0.006(5) -0.002(4) -0.001(4) -0.003(4)
C20 0.012(5) 0.006(5) 0.016(5) 0.004(4) 0.002(4) 0.004(4)
C21 0.010(5) 0.017(5) 0.018(5) -0.004(4) -0.005(4) 0.003(4)
C22 0.013(3) 0.012(3) 0.009(3) -0.002(2) 0.000(2) -0.001(2)
C23 0.010(3) 0.005(3) 0.008(3) 0.000(2) 0.000(2) -0.001(2)
C24 0.017(5) 0.008(5) 0.018(5) 0.004(4) 0.002(4) 0.000(4)
C25 0.018(5) 0.014(5) 0.007(4) -0.004(4) 0.000(4) -0.006(4)
C26 0.015(5) 0.020(6) 0.007(4) -0.002(4) 0.004(4) 0.001(4)
C27 0.010(5) 0.005(4) 0.016(5) 0.003(4) 0.003(4) -0.002(4)
C28 0.009(3) 0.006(3) 0.006(3) 0.002(2) -0.002(2) 0.003(2)

loop_
_atom_type_symbol
_atom_type_description
_atom_type_scat_dispersion_real
_atom_type_scat_dispersion_imag
_atom_type_scat_source
C C 0.0033 0.0016 'International Tables Vol C Tables 4.2.6.8 and 6.1.1.4'
H H 0.0000 0.0000 'International Tables Vol C Tables 4.2.6.8 and 6.1.1.4'
N N 0.0061 0.0033 'International Tables Vol C Tables 4.2.6.8 and 6.1.1.4'
O O 0.0106 0.0060 'International Tables Vol C Tables 4.2.6.8 and 6.1.1.4'
F F 0.0171 0.0103 'International Tables Vol C Tables 4.2.6.8 and 6.1.1.4'
P P 0.1023 0.0942 'International Tables Vol C Tables 4.2.6.8 and 6.1.1.4'
Cu Cu 0.3201 1.2651 'International Tables Vol C Tables 4.2.6.8 and 6.1.1.4'
U U -9.6767 9.6646 'International Tables Vol C Tables 4.2.6.8 and 6.1.1.4'

loop_
_geom_angle_atom_site_label_1
_geom_angle_atom_site_label_2
_geom_angle_atom_site_label_3
_geom_angle
_geom_angle_site_symmetry_1
_geom_angle_site_symmetry_3
O2 U1 O1 178.4(3) . .
O2 U1 O10 93.6(2) . 2_656
O1 U1 O10 87.8(3) . 2_656
O2 U1 O13 87.0(2) . 1_565
O1 U1 O13 92.5(2) . 1_565
O10 U1 O13 78.3(2) 2_656 1_565
O2 U1 F1 91.8(2) . .
O1 U1 F1 87.6(2) . .
O10 U1 F1 142.39(19) 2_656 .
O13 U1 F1 139.18(19) 1_565 .
O2 U1 O16 86.6(2) . 2_656
O1 U1 O16 94.5(2) . 2_656
O10 U1 O16 74.7(2) 2_656 2_656
O13 U1 O16 151.8(2) 1_565 2_656
F1 U1 O16 68.46(19) . 2_656
O2 U1 O5 89.1(2) . .
O1 U1 O5 89.3(3) . .
O10 U1 O5 153.3(2) 2_656 .
O13 U1 O5 75.3(2) 1_565 .
F1 U1 O5 63.90(19) . .
O16 U1 O5 132.0(2) 2_656 .
O2 U1 U2 92.2(2) . .
O1 U1 U2 86.5(2) . .
O10 U1 U2 168.44(15) 2_656 .
O13 U1 U2 111.99(15) 1_565 .
F1 U1 U2 27.24(12) . .
O16 U1 U2 95.67(15) 2_656 .
O5 U1 U2 36.72(14) . .
O4 U2 O3 179.6(3) . .
O4 U2 F1 89.8(2) . .
O3 U2 F1 90.6(2) . .
O4 U2 O9 90.1(3) . 2_646
O3 U2 O9 89.7(3) . 2_646
F1 U2 O9 83.3(2) . 2_646
O4 U2 O11 91.2(3) . .
O3 U2 O11 88.3(3) . .
F1 U2 O11 165.3(2) . .
O9 U2 O11 82.0(2) 2_646 .
O4 U2 O6 89.0(2) . .
O3 U2 O6 91.0(2) . .
F1 U2 O6 120.18(19) . .
O9 U2 O6 156.5(2) 2_646 .
O11 U2 O6 74.6(2) . .
O4 U2 O5 88.1(2) . .
O3 U2 O5 92.3(3) . .
F1 U2 O5 62.81(19) . .
O9 U2 O5 146.1(2) 2_646 .
O11 U2 O5 131.9(2) . .
O6 U2 O5 57.4(2) . .
O4 U2 P1 83.9(2) . .
O3 U2 P1 96.3(2) . .
F1 U2 P1 91.69(13) . .
O9 U2 P1 172.21(16) 2_646 .
O11 U2 P1 103.05(17) . .
O6 U2 P1 28.86(15) . .
O5 U2 P1 29.15(14) . .
O4 U2 U1 90.4(2) . .
O3 U2 U1 90.1(2) . .
F1 U2 U1 28.26(13) . .
O9 U2 U1 111.57(16) 2_646 .
O11 U2 U1 166.36(16) . .
O6 U2 U1 91.94(14) . .
O5 U2 U1 34.61(14) . .
P1 U2 U1 63.67(4) . .
O14 Cu1 O7 95.3(3) 3_656 .
O14 Cu1 N2 171.5(3) 3_656 .
O7 Cu1 N2 92.9(3) . .
O14 Cu1 N1 90.0(3) 3_656 .
O7 Cu1 N1 167.5(3) . .
N2 Cu1 N1 81.6(3) . .
O7 P1 O5 115.8(4) . .
O7 P1 O6 113.2(3) . .
O5 P1 O6 102.2(3) . .
O7 P1 C1 110.5(4) . .
O5 P1 C1 107.0(4) . .
O6 P1 C1 107.4(4) . .
O7 P1 U2 141.2(3) . .
O5 P1 U2 54.9(2) . .
O6 P1 U2 48.8(2) . .
C1 P1 U2 107.9(3) . .
O10 P2 O9 110.4(4) . .
O10 P2 O8 111.6(4) . .
O9 P2 O8 108.1(4) . .
O10 P2 C10 109.6(4) . .
O9 P2 C10 110.6(4) . .
O8 P2 C10 106.5(4) . .
O13 P3 O11 114.5(4) . .
O13 P3 O12 105.5(4) . .
O11 P3 O12 109.3(4) . .
O13 P3 C13 109.9(4) . .
O11 P3 C13 109.6(4) . .
O12 P3 C13 107.8(4) . .
O14 P4 O16 115.5(4) . .
O14 P4 O15 110.5(4) . .
O16 P4 O15 105.0(4) . .
O14 P4 C22 108.1(4) . .
O16 P4 C22 111.2(4) . .
O15 P4 C22 106.2(4) . .
U2 F1 U1 124.5(2) . .
P1 O5 U1 154.7(4) . .
P1 O5 U2 96.0(3) . .
U1 O5 U2 108.7(2) . .
P1 O6 U2 102.3(3) . .
P1 O7 Cu1 131.1(4) . .
P2 O9 U2 146.2(4) . 2_656
P2 O10 U1 153.8(4) . 2_646
P3 O11 U2 158.5(4) . .
P3 O13 U1 157.9(4) . 1_545
P4 O14 Cu1 150.6(4) . 3_656
P4 O16 U1 131.6(4) . 2_646
C28 N1 C25 116.3(8) 3_766 .
C28 N1 Cu1 112.9(6) 3_766 .
C25 N1 Cu1 130.7(6) . .
C28 N2 C27 116.7(8) . .
C28 N2 Cu1 112.1(6) . .
C27 N2 Cu1 131.2(6) . .
C6 C1 C2 119.5(8) . .
C6 C1 P1 120.5(7) . .
C2 C1 P1 119.8(7) . .
C3 C2 C1 119.3(9) . .
C3 C2 H2A 120.3 . .
C1 C2 H2A 120.3 . .
C2 C3 C4 121.7(9) . .
C2 C3 H3A 119.2 . .
C4 C3 H3A 119.2 . .
C3 C4 C5 118.7(9) . .
C3 C4 C7 123.2(8) . .
C5 C4 C7 118.1(8) . .
C6 C5 C4 119.7(9) . .
C6 C5 H5A 120.2 . .
C4 C5 H5A 120.2 . .
C1 C6 C5 121.1(8) . .
C1 C6 H6A 119.5 . .
C5 C6 H6A 119.5 . .
C12 C7 C8 118.5(8) . .
C12 C7 C4 120.5(8) . .
C8 C7 C4 121.0(8) . .
C9 C8 C7 120.3(9) . .
C9 C8 H8A 119.8 . .
C7 C8 H8A 119.8 . .
C8 C9 C10 120.9(9) . .
C8 C9 H9A 119.6 . .
C10 C9 H9A 119.6 . .
C9 C10 C11 118.7(9) . .
C9 C10 P2 125.4(7) . .
C11 C10 P2 116.0(7) . .
C12 C11 C10 119.9(9) . .
C12 C11 H11A 120.0 . .
C10 C11 H11A 120.0 . .
C11 C12 C7 121.7(9) . .
C11 C12 H12A 119.1 . .
C7 C12 H12A 119.1 . .
C18 C13 C14 119.3(9) . .
C18 C13 P3 120.3(7) . .
C14 C13 P3 120.2(7) . .
C15 C14 C13 119.9(9) . .
C15 C14 H14A 120.1 . .
C13 C14 H14A 120.1 . .
C14 C15 C16 121.1(9) . .
C14 C15 H15A 119.5 . .
C16 C15 H15A 119.5 . .
C17 C16 C15 117.8(9) . .
C17 C16 C19 121.5(8) . .
C15 C16 C19 120.7(8) . .
C18 C17 C16 122.0(9) . .
C18 C17 H17A 119.0 . .
C16 C17 H17A 119.0 . .
C17 C18 C13 119.8(9) . .
C17 C18 H18A 120.1 . .
C13 C18 H18A 120.1 . .
C24 C19 C20 118.7(9) . .
C24 C19 C16 120.8(8) . .
C20 C19 C16 120.4(8) . .
C21 C20 C19 119.2(9) . .
C21 C20 H22A 120.4 . .
C19 C20 H22A 120.4 . .
C20 C21 C22 123.4(9) . .
C20 C21 H21A 118.3 . .
C22 C21 H21A 118.3 . .
C23 C22 C21 116.6(8) . .
C23 C22 P4 121.1(7) . .
C21 C22 P4 122.3(7) . .
C24 C23 C22 122.2(8) . .
C24 C23 H23A 118.9 . .
C22 C23 H23A 118.9 . .
C23 C24 C19 119.9(9) . .
C23 C24 H24A 120.0 . .
C19 C24 H24A 120.0 . .
N1 C25 C26 120.9(9) . .
N1 C25 H25A 119.6 . .
C26 C25 H25A 119.6 . .
C27 C26 C25 116.8(9) 3_766 .
C27 C26 H26A 121.6 3_766 .
C25 C26 H26A 121.6 . .
N2 C27 C26 122.6(9) . 3_766
N2 C27 H27A 118.7 . .
C26 C27 H27A 118.7 3_766 .
N2 C28 N1 126.6(8) . 3_766
N2 C28 C28 118.6(10) . 3_766
N1 C28 C28 114.8(10) 3_766 3_766

loop_
_geom_bond_atom_site_label_1
_geom_bond_atom_site_label_2
_geom_bond_distance
_geom_bond_site_symmetry_2
U1 O2 1.751(6) .
U1 O1 1.764(6) .
U1 O10 2.342(6) 2_656
U1 O13 2.345(6) 1_565
U1 F1 2.349(5) .
U1 O16 2.413(6) 2_656
U1 O5 2.451(6) .
U2 O4 1.764(6) .
U2 O3 1.774(6) .
U2 F1 2.271(5) .
U2 O9 2.301(6) 2_646
U2 O11 2.312(7) .
U2 O6 2.419(6) .
U2 O5 2.581(6) .
Cu1 O14 1.892(6) 3_656
Cu1 O7 1.930(6) .
Cu1 N2 2.013(8) .
Cu1 N1 2.039(8) .
P1 O7 1.498(7) .
P1 O5 1.538(6) .
P1 O6 1.551(6) .
P1 C1 1.804(9) .
P2 O10 1.507(6) .
P2 O9 1.511(7) .
P2 O8 1.559(7) .
P2 C10 1.785(9) .
P3 O13 1.513(7) .
P3 O11 1.517(7) .
P3 O12 1.589(6) .
P3 C13 1.813(9) .
P4 O14 1.499(7) .
P4 O16 1.529(7) .
P4 O15 1.585(7) .
P4 C22 1.769(10) .
O9 U2 2.301(6) 2_656
O10 U1 2.342(6) 2_646
O13 U1 2.345(6) 1_545
O14 Cu1 1.892(6) 3_656
O16 U1 2.413(6) 2_646
N1 C28 1.333(11) 3_766
N1 C25 1.347(11) .
N2 C28 1.323(11) .
N2 C27 1.328(12) .
C1 C6 1.381(12) .
C1 C2 1.412(12) .
C2 C3 1.383(13) .
C2 H2A 0.9300 .
C3 C4 1.400(12) .
C3 H3A 0.9300 .
C4 C5 1.403(13) .
C4 C7 1.511(13) .
C5 C6 1.401(12) .
C5 H5A 0.9300 .
C6 H6A 0.9300 .
C7 C12 1.383(12) .
C7 C8 1.396(13) .
C8 C9 1.382(12) .
C8 H8A 0.9300 .
C9 C10 1.383(12) .
C9 H9A 0.9300 .
C10 C11 1.409(13) .
C11 C12 1.365(13) .
C11 H11A 0.9300 .
C12 H12A 0.9300 .
C13 C18 1.379(13) .
C13 C14 1.399(13) .
C14 C15 1.374(13) .
C14 H14A 0.9300 .
C15 C16 1.396(13) .
C15 H15A 0.9300 .
C16 C17 1.379(13) .
C16 C19 1.503(13) .
C17 C18 1.376(13) .
C17 H17A 0.9300 .
C18 H18A 0.9300 .
C19 C24 1.413(13) .
C19 C20 1.417(13) .
C20 C21 1.356(12) .
C20 H22A 0.9300 .
C21 C22 1.403(13) .
C21 H21A 0.9300 .
C22 C23 1.397(12) .
C23 C24 1.373(12) .
C23 H23A 0.9300 .
C24 H24A 0.9300 .
C25 C26 1.407(12) .
C25 H25A 0.9300 .
C26 C27 1.369(13) 3_766
C26 H26A 0.9300 .
C27 C26 1.369(13) 3_766
C27 H27A 0.9300 .
C28 N1 1.333(11) 3_766
C28 C28 1.454(17) 3_766
